data_7247802
loop_
_publ_author_name
'Khurshid, Afshan'
'Tanveer, Tania'
'Hafeez, Komal'
'Ahmed, Maqsood'
'Akhtar, Zareen'
'Zafar, M. Naveed'

_publ_section_title
;
 Palladium-anchored donor-flexible pyridylidene amide (PYA)
 electrocatalysts for CO2 reduction
;
_journal_issue 49
_journal_name_full 'RSC Advances'
_journal_page_first 34817
_journal_page_last 34825
_journal_paper_doi 10.1039/D3RA06477H
_journal_volume 13
_journal_year 2023
_chemical_formula_moiety '2(Cl), C31 H27 N5 O2, H2 O'
_chemical_formula_sum 'C31 H29 Cl2 N5 O3'
_chemical_formula_weight 590.513
_space_group_crystal_system triclinic
_space_group_IT_number 2
_space_group_name_Hall '-P 1'
_space_group_name_H-M_alt 'P -1'
_symmetry_Int_Tables_number 2
_atom_sites_solution_primary direct
_audit_creation_date 2023-07-15
_audit_creation_method
;FinalCif V118 by Daniel Kratzert, Freiburg 2023,
https://dkratzert.de/finalcif.html
;
_audit_update_record
;
2023-07-15 deposited with the CCDC.	2023-11-15 downloaded from the CCDC.
;
_cell_angle_alpha 91.744(1)
_cell_angle_beta 101.920(2)
_cell_angle_gamma 109.870(1)
_cell_formula_units_Z 2
_cell_length_a 9.2037(4)
_cell_length_b 11.6728(5)
_cell_length_c 14.0506(6)
_cell_measurement_reflns_used 850
_cell_measurement_temperature 100(2)
_cell_measurement_theta_max 25.2
_cell_measurement_theta_min 2.26
_cell_volume 1380.69(10)
_computing_molecular_graphics 'Olex2 1.5 (Dolomanov et al., 2009)'
_computing_publication_material 'Olex2 1.5 (Dolomanov et al., 2009)'
_computing_structure_refinement 'olex2.refine 1.5 (Bourhis et al., 2015)'
_computing_structure_solution 'SHELXT 2014/5 (Sheldrick, 2014)'
_diffrn_ambient_environment N~2~
_diffrn_ambient_temperature 100.00
_diffrn_detector CPAD
_diffrn_detector_area_resol_mean 7.41
_diffrn_detector_type 'Bruker PHOTON II'
_diffrn_measured_fraction_theta_full 0.9968
_diffrn_measured_fraction_theta_max 0.9961
_diffrn_measurement_device 'Four-circle diffractometer'
_diffrn_measurement_device_type 'Bruker D8 VENTURE dual wavelength Mo/Cu'
_diffrn_measurement_method '\w and \f scans'
_diffrn_measurement_specimen_support 'MiTeGen micromount'
_diffrn_radiation_monochromator 'mirror optics'
_diffrn_radiation_probe x-ray
_diffrn_radiation_type 'Mo K\a'
_diffrn_radiation_wavelength 0.71073
_diffrn_reflns_av_R_equivalents 0.0717
_diffrn_reflns_av_unetI/netI 0.0437
_diffrn_reflns_Laue_measured_fraction_full 0.9968
_diffrn_reflns_Laue_measured_fraction_max 0.9961
_diffrn_reflns_limit_h_max 11
_diffrn_reflns_limit_h_min -11
_diffrn_reflns_limit_k_max 14
_diffrn_reflns_limit_k_min -14
_diffrn_reflns_limit_l_max 17
_diffrn_reflns_limit_l_min -17
_diffrn_reflns_number 39400
_diffrn_reflns_point_group_measured_fraction_full 0.9968
_diffrn_reflns_point_group_measured_fraction_max 0.9961
_diffrn_reflns_theta_full 25.2417
_diffrn_reflns_theta_max 26.41
_diffrn_reflns_theta_min 2.26
_diffrn_source 'microfocus sealed X-ray tube'
_diffrn_source_type 'Incoatec I\ms'
_exptl_absorpt_coefficient_mu 0.279
_exptl_absorpt_correction_T_max 0.7454
_exptl_absorpt_correction_T_min 0.5026
_exptl_absorpt_correction_type multi-scan
_exptl_absorpt_process_details
;
SADABS-2016/2 (Bruker,2016/2) was used for absorption correction.
wR2(int) was 0.1660 before and 0.0989 after correction.
The Ratio of minimum to maximum transmission is 0.6743.
The \l/2 correction factor is Not present.
;
_exptl_crystal_colour colourless
_exptl_crystal_density_diffrn 1.420
_exptl_crystal_description block
_exptl_crystal_F_000 616.946
_refine_diff_density_max 2.8026
_refine_diff_density_min -1.5084
_refine_diff_density_rms 0.1280
_refine_ls_d_res_high 0.7991
_refine_ls_d_res_low 9.0216
_refine_ls_goodness_of_fit_ref 1.0674
_refine_ls_hydrogen_treatment mixed
_refine_ls_matrix_type full
_refine_ls_number_constraints 55
_refine_ls_number_parameters 373
_refine_ls_number_reflns 5655
_refine_ls_number_restraints 0
_refine_ls_restrained_S_all 1.0674
_refine_ls_R_factor_all 0.1086
_refine_ls_R_factor_gt 0.0956
_refine_ls_shift/su_max 0.0009
_refine_ls_shift/su_mean 0.0001
_refine_ls_structure_factor_coef Fsqd
_refine_ls_weighting_details 'w=1/[\s^2^(Fo^2^)+(0.1565P)^2^+4.0463P] where P=(Fo^2^+2Fc^2^)/3'
_refine_ls_weighting_scheme calc
_refine_ls_wR_factor_gt 0.2561
_refine_ls_wR_factor_ref 0.2773
_reflns_Friedel_coverage 0.0
_reflns_limit_h_max 11
_reflns_limit_h_min -11
_reflns_limit_k_max 14
_reflns_limit_k_min -14
_reflns_limit_l_max 17
_reflns_limit_l_min 0
_reflns_number_gt 4737
_reflns_number_total 5655
_reflns_threshold_expression I>=2u(I)
_cod_data_source_file d3ra06477h2.cif
_cod_data_source_block 1B_Komal_NavedZafar_QAU_100K_0m_a
_cod_depositor_comments
;
The following automatic conversions were performed:

data item '_diffrn_radiation_probe' value 'X-ray' was changed to
'x-ray' in accordance with the
/home/data/users/saulius/crontab/automatic-downloads/rss-feeds/RSC/lib/dictionaries/cif_core.dic
dictionary named 'cif_core.dic' version 2.4.2 last updated on
2011-04-26.

Automatic conversion script
Id: cif_fix_values 8170 2020-07-09 18:12:32Z antanas 
;
_cod_database_code 7247802
_olex2_refinement_description
;
1. Fixed Uiso
 At 1.2 times of:
  All C(H) groups, All C(H,H) groups, All N(H) groups
 At 1.5 times of:
  All O(H,H) groups
2.a Free rotating group:
 O3(H3a,H3b)
2.b Secondary CH2 refined with riding coordinates:
 C7(H7a,H7b), C25(H25a,H25b)
2.c Aromatic/amide H refined with riding coordinates:
 N2(H2), N4(H4), C5(H5), C6(H6), C3(H3), C31(H31), C27(H27), C2(H2a), C1(H1),
 C17(H17), C15(H15), C16(H16), C21(H21), C30(H30), C29(H29), C11(H11), C12(H12),
  C24(H24), C23(H23), C22(H22), C28(H28), C9(H9), C8(H8)
;
_olex2_submission_special_instructions 'No special instructions were received'
_diffrn_measurement_ambient_temperature_device_make 'Oxford Cobra Cryo device'

loop_
_space_group_symop_id
_space_group_symop_operation_xyz
1 x,y,z
2 -x,-y,-z

loop_
_atom_site_label
_atom_site_type_symbol
_atom_site_fract_x
_atom_site_fract_y
_atom_site_fract_z
_atom_site_U_iso_or_equiv
_atom_site_adp_type
_atom_site_occupancy
_atom_site_refinement_flags_posn
Cl1 Cl 0.74528(11) 0.54218(9) 0.19976(9) 0.0391(3) Uani 1.000000 .
Cl2 Cl 0.74265(17) 0.29930(12) 0.50120(9) 0.0535(4) Uani 1.000000 .
O1 O 0.1581(3) 0.3092(3) -0.0097(2) 0.0338(7) Uani 1.000000 .
O2 O 0.8189(4) 0.1366(3) 0.0689(2) 0.0388(7) Uani 1.000000 .
N2 N 0.3853(3) 0.4369(3) 0.0934(2) 0.0229(6) Uani 1.000000 .
H2 H 0.4870(3) 0.4504(3) 0.1157(2) 0.0275(8) Uiso 1.000000 R
N3 N 0.5328(3) 0.2800(3) 0.0462(2) 0.0217(6) Uani 1.000000 .
N4 N 0.8150(4) 0.2969(3) 0.1645(2) 0.0251(7) Uani 1.000000 .
H4 H 0.7654(4) 0.3490(3) 0.1668(2) 0.0301(8) Uiso 1.000000 R
N1 N 0.1973(4) 0.6665(3) 0.2162(2) 0.0267(7) Uani 1.000000 .
N5 N 1.1840(4) 0.3371(3) 0.4042(2) 0.0284(7) Uani 1.000000 .
O3 O 0.5481(5) 0.3931(4) 0.3410(3) 0.0550(9) Uani 1.000000 .
H3a H 0.608(6) 0.370(7) 0.387(4) 0.0824(14) Uiso 1.000000 G
H3b H 0.613(6) 0.435(6) 0.307(4) 0.0824(14) Uiso 1.000000 G
C20 C 0.9429(4) 0.3108(3) 0.2413(3) 0.0252(8) Uani 1.000000 .
C26 C 1.2596(4) 0.2209(4) 0.5376(3) 0.0288(8) Uani 1.000000 .
C4 C 0.2118(4) 0.8814(4) 0.2396(3) 0.0267(8) Uani 1.000000 .
C13 C 0.3012(4) 0.3421(3) 0.0217(3) 0.0247(7) Uani 1.000000 .
C5 C 0.3552(5) 0.9533(4) 0.3011(3) 0.0278(8) Uani 1.000000 .
H5 H 0.4018(5) 0.9208(4) 0.3553(3) 0.0334(9) Uiso 1.000000 R
C6 C 0.4306(5) 1.0731(4) 0.2833(3) 0.0312(8) Uani 1.000000 .
H6 H 0.5287(5) 1.1225(4) 0.3253(3) 0.0375(10) Uiso 1.000000 R
C3 C 0.1443(5) 0.9295(4) 0.1598(3) 0.0307(9) Uani 1.000000 .
H3 H 0.0465(5) 0.8803(4) 0.1172(3) 0.0369(10) Uiso 1.000000 R
C14 C 0.3950(4) 0.2725(3) -0.0132(3) 0.0241(7) Uani 1.000000 .
C10 C 0.3207(4) 0.5134(3) 0.1334(3) 0.0229(7) Uani 1.000000 .
C18 C 0.6067(4) 0.2087(3) 0.0181(3) 0.0246(7) Uani 1.000000 .
C19 C 0.7581(4) 0.2102(4) 0.0854(3) 0.0255(8) Uani 1.000000 .
C7 C 0.1321(5) 0.7517(4) 0.2591(3) 0.0315(9) Uani 1.000000 .
H7a H 0.0166(5) 0.7255(4) 0.2306(3) 0.0378(10) Uiso 1.000000 R
H7b H 0.1479(5) 0.7477(4) 0.3306(3) 0.0378(10) Uiso 1.000000 R
C31 C 1.3174(5) 0.1314(4) 0.5135(3) 0.0324(9) Uani 1.000000 .
H31 H 1.3920(5) 0.1484(4) 0.4734(3) 0.0389(11) Uiso 1.000000 R
C27 C 1.1535(5) 0.1954(4) 0.5978(3) 0.0388(10) Uani 1.000000 .
H27 H 1.1131(5) 0.2561(4) 0.6150(3) 0.0465(12) Uiso 1.000000 R
C2 C 0.2199(5) 1.0491(4) 0.1424(3) 0.0342(9) Uani 1.000000 .
H2a H 0.1735(5) 1.0819(4) 0.0882(3) 0.0411(11) Uiso 1.000000 R
C1 C 0.3617(5) 1.1204(4) 0.2035(3) 0.0329(9) Uani 1.000000 .
H1 H 0.4130(5) 1.2023(4) 0.1913(3) 0.0395(11) Uiso 1.000000 R
C17 C 0.5492(5) 0.1302(4) -0.0688(3) 0.0272(8) Uani 1.000000 .
H17 H 0.6044(5) 0.0796(4) -0.0851(3) 0.0326(9) Uiso 1.000000 R
C15 C 0.3300(5) 0.1990(4) -0.1019(3) 0.0314(9) Uani 1.000000 .
H15 H 0.2327(5) 0.1977(4) -0.1421(3) 0.0376(10) Uiso 1.000000 R
C16 C 0.4098(5) 0.1278(4) -0.1306(3) 0.0314(9) Uani 1.000000 .
H16 H 0.3697(5) 0.0781(4) -0.1917(3) 0.0377(10) Uiso 1.000000 R
C21 C 1.0535(5) 0.2532(4) 0.2402(3) 0.0352(9) Uani 1.000000 .
H21 H 1.0471(5) 0.2043(4) 0.1832(3) 0.0422(11) Uiso 1.000000 R
C30 C 1.2677(5) 0.0175(4) 0.5471(3) 0.0400(10) Uani 1.000000 .
H30 H 1.3070(5) -0.0435(4) 0.5292(3) 0.0480(12) Uiso 1.000000 R
C29 C 1.1604(5) -0.0079(5) 0.6069(3) 0.0420(11) Uani 1.000000 .
H29 H 1.1250(5) -0.0862(5) 0.6298(3) 0.0504(13) Uiso 1.000000 R
C25 C 1.3054(5) 0.3414(4) 0.4943(3) 0.0334(9) Uani 1.000000 .
H25a H 1.4099(5) 0.3590(4) 0.4779(3) 0.0401(11) Uiso 1.000000 R
H25b H 1.3150(5) 0.4082(4) 0.5430(3) 0.0401(11) Uiso 1.000000 R
C11 C 0.3235(5) 0.6468(4) 0.2669(3) 0.0351(9) Uani 1.000000 .
H11 H 0.3701(5) 0.6853(4) 0.3319(3) 0.0421(11) Uiso 1.000000 R
C12 C 0.3884(5) 0.5722(4) 0.2277(3) 0.0362(10) Uani 1.000000 .
H12 H 0.4799(5) 0.5608(4) 0.2651(3) 0.0434(12) Uiso 1.000000 R
C24 C 0.9655(6) 0.3873(4) 0.3242(3) 0.0409(11) Uani 1.000000 .
H24 H 0.8983(6) 0.4333(4) 0.3259(3) 0.0491(13) Uiso 1.000000 R
C23 C 1.0852(6) 0.3968(4) 0.4039(3) 0.0407(11) Uani 1.000000 .
H23 H 1.0975(6) 0.4483(4) 0.4609(3) 0.0489(13) Uiso 1.000000 R
C22 C 1.1710(5) 0.2682(5) 0.3225(3) 0.0376(10) Uani 1.000000 .
H22 H 1.2455(5) 0.2285(5) 0.3216(3) 0.0451(12) Uiso 1.000000 R
C28 C 1.1058(6) 0.0828(5) 0.6328(3) 0.0447(11) Uani 1.000000 .
H28 H 1.0347(6) 0.0672(5) 0.6752(3) 0.0536(13) Uiso 1.000000 R
C9 C 0.1950(6) 0.5415(5) 0.0800(4) 0.0461(12) Uani 1.000000 .
H9 H 0.1494(6) 0.5072(5) 0.0139(4) 0.0553(15) Uiso 1.000000 R
C8 C 0.1362(5) 0.6184(5) 0.1221(4) 0.0471(13) Uani 1.000000 .
H8 H 0.0512(5) 0.6380(5) 0.0844(4) 0.0565(15) Uiso 1.000000 R

loop_
_atom_site_aniso_label
_atom_site_aniso_U_11
_atom_site_aniso_U_22
_atom_site_aniso_U_33
_atom_site_aniso_U_12
_atom_site_aniso_U_13
_atom_site_aniso_U_23
Cl1 0.0206(5) 0.0260(5) 0.0636(7) 0.0093(4) -0.0066(4) -0.0025(4)
Cl2 0.0611(8) 0.0465(7) 0.0351(6) -0.0006(6) 0.0057(5) 0.0071(5)
O1 0.0217(14) 0.0350(15) 0.0408(16) 0.0123(12) -0.0032(12) -0.0085(12)
O2 0.0399(17) 0.0525(19) 0.0315(15) 0.0339(15) -0.0039(13) -0.0068(13)
N2 0.0156(14) 0.0246(15) 0.0273(15) 0.0090(12) -0.0005(11) -0.0010(12)
N3 0.0192(14) 0.0246(15) 0.0241(15) 0.0111(12) 0.0053(12) 0.0046(11)
N4 0.0212(15) 0.0275(16) 0.0296(16) 0.0153(13) 0.0011(12) 0.0006(12)
N1 0.0183(15) 0.0253(15) 0.0351(17) 0.0075(12) 0.0042(13) -0.0026(13)
N5 0.0212(15) 0.0271(16) 0.0330(17) 0.0094(13) -0.0029(13) -0.0013(13)
O3 0.055(2) 0.059(2) 0.058(2) 0.0269(19) 0.0145(18) 0.0152(18)
C20 0.0208(17) 0.0255(18) 0.0300(19) 0.0109(14) 0.0029(14) 0.0010(14)
C26 0.0225(18) 0.035(2) 0.0245(18) 0.0133(16) -0.0072(14) -0.0074(15)
C4 0.0232(18) 0.0285(18) 0.0325(19) 0.0137(15) 0.0082(15) -0.0032(15)
C13 0.0197(17) 0.0272(18) 0.0276(18) 0.0115(14) 0.0005(14) 0.0026(14)
C5 0.0255(18) 0.032(2) 0.0275(19) 0.0149(16) 0.0023(15) 0.0006(15)
C6 0.029(2) 0.032(2) 0.0294(19) 0.0094(16) 0.0030(16) -0.0051(15)
C3 0.0240(18) 0.042(2) 0.0283(19) 0.0186(17) 0.0008(15) -0.0082(16)
C14 0.0206(17) 0.0259(18) 0.0252(18) 0.0098(14) 0.0013(14) 0.0007(14)
C10 0.0183(16) 0.0240(17) 0.0266(18) 0.0091(14) 0.0027(14) 0.0019(14)
C18 0.0236(18) 0.0271(18) 0.0258(18) 0.0122(15) 0.0058(14) 0.0059(14)
C19 0.0253(18) 0.0322(19) 0.0241(17) 0.0170(16) 0.0046(14) 0.0057(14)
C7 0.0206(18) 0.0290(19) 0.046(2) 0.0090(15) 0.0110(16) -0.0027(17)
C31 0.028(2) 0.042(2) 0.0266(19) 0.0176(18) -0.0021(15) -0.0036(16)
C27 0.036(2) 0.049(3) 0.033(2) 0.020(2) 0.0036(18) -0.0035(19)
C2 0.042(2) 0.043(2) 0.0266(19) 0.028(2) 0.0068(17) 0.0025(16)
C1 0.043(2) 0.031(2) 0.030(2) 0.0165(18) 0.0142(17) 0.0016(16)
C17 0.0252(18) 0.0298(19) 0.0278(18) 0.0127(15) 0.0043(15) -0.0011(15)
C15 0.0245(19) 0.037(2) 0.033(2) 0.0157(17) -0.0012(15) -0.0026(16)
C16 0.029(2) 0.036(2) 0.0266(19) 0.0143(17) -0.0007(16) -0.0066(16)
C21 0.027(2) 0.053(3) 0.031(2) 0.0247(19) 0.0004(16) -0.0017(18)
C30 0.039(2) 0.038(2) 0.039(2) 0.0215(19) -0.0108(19) -0.0055(18)
C29 0.034(2) 0.046(3) 0.032(2) 0.0077(19) -0.0109(18) 0.0071(18)
C25 0.0263(19) 0.033(2) 0.035(2) 0.0112(16) -0.0062(16) -0.0040(16)
C11 0.039(2) 0.039(2) 0.028(2) 0.0219(19) -0.0021(17) -0.0045(17)
C12 0.032(2) 0.042(2) 0.036(2) 0.0238(19) -0.0076(17) -0.0084(18)
C24 0.043(2) 0.043(2) 0.040(2) 0.031(2) -0.0082(19) -0.0090(19)
C23 0.046(3) 0.041(2) 0.035(2) 0.026(2) -0.0083(19) -0.0125(18)
C22 0.033(2) 0.058(3) 0.030(2) 0.031(2) 0.0016(17) -0.0032(19)
C28 0.037(2) 0.063(3) 0.030(2) 0.016(2) 0.0035(18) 0.003(2)
C9 0.039(2) 0.050(3) 0.045(3) 0.028(2) -0.018(2) -0.022(2)
C8 0.030(2) 0.048(3) 0.057(3) 0.023(2) -0.015(2) -0.021(2)

loop_
_atom_type_symbol
_atom_type_scat_dispersion_real
_atom_type_scat_dispersion_imag
_atom_type_scat_Cromer_Mann_a1
_atom_type_scat_Cromer_Mann_a2
_atom_type_scat_Cromer_Mann_a3
_atom_type_scat_Cromer_Mann_a4
_atom_type_scat_Cromer_Mann_b1
_atom_type_scat_Cromer_Mann_b2
_atom_type_scat_Cromer_Mann_b3
_atom_type_scat_Cromer_Mann_b4
_atom_type_scat_Cromer_Mann_c
_atom_type_scat_source
_atom_type_scat_dispersion_source
C 0.00347 0.00161 2.31000 1.02000 1.58860 0.86500 20.84390 10.20750 0.56870 51.65120 0.21560 'International Tables Volume C Table 6.1.1.4 (pp. 500-502)' 'Henke, Gullikson and Davis, At. Data and Nucl. Data Tables, 1993, 54, 2'
Cl 0.14873 0.16029 11.46040 7.19640 6.25560 1.64550 0.01040 1.16620 18.51940 47.77840 -9.55740 'International Tables Volume C Table 6.1.1.4 (pp. 500-502)' 'Henke, Gullikson and Davis, At. Data and Nucl. Data Tables, 1993, 54, 2'
H 0.00000 0.00000 0.49300 0.32291 0.14019 0.04081 10.51090 26.12570 3.14236 57.79970 0.00304 'International Tables Volume C Table 6.1.1.4 (pp. 500-502)' 'Henke, Gullikson and Davis, At. Data and Nucl. Data Tables, 1993, 54, 2'
N 0.00653 0.00323 12.21260 3.13220 2.01250 1.16630 0.00570 9.89330 28.99750 0.58260 -11.52900 'International Tables Volume C Table 6.1.1.4 (pp. 500-502)' 'Henke, Gullikson and Davis, At. Data and Nucl. Data Tables, 1993, 54, 2'
O 0.01158 0.00611 3.04850 2.28680 1.54630 0.86700 13.27710 5.70110 0.32390 32.90890 0.25080 'International Tables Volume C Table 6.1.1.4 (pp. 500-502)' 'Henke, Gullikson and Davis, At. Data and Nucl. Data Tables, 1993, 54, 2'

loop_
_geom_angle_atom_site_label_1
_geom_angle_atom_site_label_2
_geom_angle_atom_site_label_3
_geom_angle
_geom_angle_site_symmetry_1
_geom_angle_site_symmetry_3
_geom_angle_publ_flag
C13 N2 H2 117.85(19) . . ?
C10 N2 H2 117.85(19) . . ?
C10 N2 C13 124.3(3) . . ?
C18 N3 C14 116.8(3) . . ?
C20 N4 H4 116.8(2) . . ?
C19 N4 H4 116.76(19) . . ?
C19 N4 C20 126.5(3) . . ?
C11 N1 C7 120.7(3) . . ?
C8 N1 C7 119.4(3) . . ?
C8 N1 C11 119.7(3) . . ?
C23 N5 C25 121.4(3) . . ?
C22 N5 C25 119.6(3) . . ?
C22 N5 C23 119.0(3) . . ?
H3b O3 H3a 104.6 . . ?
C21 C20 N4 124.0(3) . . ?
C24 C20 N4 118.6(3) . . ?
C24 C20 C21 117.4(4) . . ?
C27 C26 C31 118.9(4) . . ?
C25 C26 C31 120.1(4) . . ?
C25 C26 C27 120.9(4) . . ?
C3 C4 C5 119.8(4) . . ?
C7 C4 C5 119.4(4) . . ?
C7 C4 C3 120.8(4) . . ?
N2 C13 O1 123.6(3) . . ?
C14 C13 O1 120.5(3) . . ?
C14 C13 N2 115.8(3) . . ?
H5 C5 C4 120.0(2) . . ?
C6 C5 C4 119.9(4) . . ?
C6 C5 H5 120.0(2) . . ?
H6 C6 C5 120.1(2) . . ?
C1 C6 C5 119.8(4) . . ?
C1 C6 H6 120.1(2) . . ?
H3 C3 C4 120.0(2) . . ?
C2 C3 C4 120.0(4) . . ?
C2 C3 H3 120.0(2) . . ?
C13 C14 N3 117.7(3) . . ?
C15 C14 N3 123.7(3) . . ?
C15 C14 C13 118.4(3) . . ?
C12 C10 N2 120.5(3) . . ?
C9 C10 N2 122.3(3) . . ?
C9 C10 C12 117.0(4) . . ?
C19 C18 N3 118.3(3) . . ?
C17 C18 N3 123.7(3) . . ?
C17 C18 C19 118.0(3) . . ?
N4 C19 O2 124.6(3) . . ?
C18 C19 O2 120.6(3) . . ?
C18 C19 N4 114.8(3) . . ?
C4 C7 N1 111.3(3) . . ?
H7a C7 N1 109.37(19) . . ?
H7a C7 C4 109.4(2) . . ?
H7b C7 N1 109.4(2) . . ?
H7b C7 C4 109.4(2) . . ?
H7b C7 H7a 108.0 . . ?
H31 C31 C26 119.6(3) . . ?
C30 C31 C26 120.7(4) . . ?
C30 C31 H31 119.6(3) . . ?
H27 C27 C26 119.8(3) . . ?
C28 C27 C26 120.5(4) . . ?
C28 C27 H27 119.8(3) . . ?
H2a C2 C3 119.9(2) . . ?
C1 C2 C3 120.2(4) . . ?
C1 C2 H2a 119.9(3) . . ?
C2 C1 C6 120.3(4) . . ?
H1 C1 C6 119.9(2) . . ?
H1 C1 C2 119.9(3) . . ?
H17 C17 C18 120.8(2) . . ?
C16 C17 C18 118.3(3) . . ?
C16 C17 H17 120.8(2) . . ?
H15 C15 C14 120.7(2) . . ?
C16 C15 C14 118.6(3) . . ?
C16 C15 H15 120.7(2) . . ?
C15 C16 C17 118.8(4) . . ?
H16 C16 C17 120.6(2) . . ?
H16 C16 C15 120.6(2) . . ?
H21 C21 C20 120.4(2) . . ?
C22 C21 C20 119.2(4) . . ?
C22 C21 H21 120.4(2) . . ?
H30 C30 C31 119.9(3) . . ?
C29 C30 C31 120.2(4) . . ?
C29 C30 H30 119.9(3) . . ?
H29 C29 C30 120.6(3) . . ?
C28 C29 C30 118.9(4) . . ?
C28 C29 H29 120.6(3) . . ?
C26 C25 N5 110.6(3) . . ?
H25a C25 N5 109.5(2) . . ?
H25a C25 C26 109.5(2) . . ?
H25b C25 N5 109.5(2) . . ?
H25b C25 C26 109.5(2) . . ?
H25b C25 H25a 108.1 . . ?
H11 C11 N1 119.2(2) . . ?
C12 C11 N1 121.6(4) . . ?
C12 C11 H11 119.2(2) . . ?
C11 C12 C10 120.2(4) . . ?
H12 C12 C10 119.9(2) . . ?
H12 C12 C11 119.9(2) . . ?
H24 C24 C20 120.1(2) . . ?
C23 C24 C20 119.9(4) . . ?
C23 C24 H24 120.1(3) . . ?
C24 C23 N5 122.4(4) . . ?
H23 C23 N5 118.8(2) . . ?
H23 C23 C24 118.8(3) . . ?
C21 C22 N5 122.0(4) . . ?
H22 C22 N5 119.0(2) . . ?
H22 C22 C21 119.0(2) . . ?
C29 C28 C27 120.8(4) . . ?
H28 C28 C27 119.6(3) . . ?
H28 C28 C29 119.6(3) . . ?
H9 C9 C10 119.8(2) . . ?
C8 C9 C10 120.4(4) . . ?
C8 C9 H9 119.8(3) . . ?
C9 C8 N1 120.8(4) . . ?
H8 C8 N1 119.6(2) . . ?
H8 C8 C9 119.6(3) . . ?

loop_
_geom_bond_atom_site_label_1
_geom_bond_atom_site_label_2
_geom_bond_distance
_geom_bond_site_symmetry_2
_geom_bond_publ_flag
O1 C13 1.217(5) . ?
O2 C19 1.214(5) . ?
N2 H2 0.8800 . ?
N2 C13 1.366(5) . ?
N2 C10 1.392(5) . ?
N3 C14 1.339(5) . ?
N3 C18 1.337(5) . ?
N4 H4 0.8800 . ?
N4 C20 1.382(5) . ?
N4 C19 1.366(5) . ?
N1 C7 1.493(5) . ?
N1 C11 1.326(5) . ?
N1 C8 1.347(6) . ?
N5 C25 1.492(5) . ?
N5 C23 1.320(5) . ?
N5 C22 1.343(5) . ?
O3 H3a 0.8699 . ?
O3 H3b 0.8694 . ?
C20 C21 1.400(5) . ?
C20 C24 1.381(6) . ?
C26 C31 1.386(6) . ?
C26 C27 1.384(6) . ?
C26 C25 1.512(6) . ?
C4 C5 1.387(5) . ?
C4 C3 1.396(6) . ?
C4 C7 1.503(6) . ?
C13 C14 1.508(5) . ?
C5 H5 0.9500 . ?
C5 C6 1.390(6) . ?
C6 H6 0.9500 . ?
C6 C1 1.396(6) . ?
C3 H3 0.9500 . ?
C3 C2 1.386(6) . ?
C14 C15 1.387(5) . ?
C10 C12 1.388(6) . ?
C10 C9 1.387(6) . ?
C18 C19 1.508(5) . ?
C18 C17 1.395(5) . ?
C7 H7a 0.9900 . ?
C7 H7b 0.9900 . ?
C31 H31 0.9500 . ?
C31 C30 1.383(7) . ?
C27 H27 0.9500 . ?
C27 C28 1.379(7) . ?
C2 H2a 0.9500 . ?
C2 C1 1.373(6) . ?
C1 H1 0.9500 . ?
C17 H17 0.9500 . ?
C17 C16 1.384(5) . ?
C15 H15 0.9500 . ?
C15 C16 1.383(6) . ?
C16 H16 0.9500 . ?
C21 H21 0.9500 . ?
C21 C22 1.371(6) . ?
C30 H30 0.9500 . ?
C30 C29 1.389(7) . ?
C29 H29 0.9500 . ?
C29 C28 1.385(7) . ?
C25 H25a 0.9900 . ?
C25 H25b 0.9900 . ?
C11 H11 0.9500 . ?
C11 C12 1.370(6) . ?
C12 H12 0.9500 . ?
C24 H24 0.9500 . ?
C24 C23 1.371(6) . ?
C23 H23 0.9500 . ?
C22 H22 0.9500 . ?
C28 H28 0.9500 . ?
C9 H9 0.9500 . ?
C9 C8 1.370(6) . ?
C8 H8 0.9500 . ?

loop_
_geom_torsion_atom_site_label_1
_geom_torsion_atom_site_label_2
_geom_torsion_atom_site_label_3
_geom_torsion_atom_site_label_4
_geom_torsion
_geom_torsion_site_symmetry_1
_geom_torsion_site_symmetry_2
_geom_torsion_site_symmetry_3
_geom_torsion_site_symmetry_4
_geom_torsion_publ_flag
O1 C13 N2 C10 -5.5(5) . . . . ?
O1 C13 C14 N3 -155.1(4) . . . . ?
O1 C13 C14 C15 21.3(5) . . . . ?
O2 C19 N4 C20 -4.4(5) . . . . ?
O2 C19 C18 N3 171.0(4) . . . . ?
O2 C19 C18 C17 -7.2(5) . . . . ?
N2 C13 C14 N3 21.0(4) . . . . ?
N2 C13 C14 C15 -162.6(3) . . . . ?
N2 C10 C12 C11 -179.6(4) . . . . ?
N2 C10 C9 C8 -179.3(5) . . . . ?
N3 C14 C15 C16 1.0(5) . . . . ?
N3 C18 C19 N4 -7.4(4) . . . . ?
N3 C18 C17 C16 1.5(4) . . . . ?
N4 C20 C21 C22 -176.5(4) . . . . ?
N4 C20 C24 C23 175.8(4) . . . . ?
N4 C19 C18 C17 174.3(3) . . . . ?
N1 C7 C4 C5 -83.8(4) . . . . ?
N1 C7 C4 C3 95.3(3) . . . . ?
N1 C11 C12 C10 -1.1(5) . . . . ?
N1 C8 C9 C10 -1.1(6) . . . . ?
N5 C25 C26 C31 94.0(4) . . . . ?
N5 C25 C26 C27 -82.7(4) . . . . ?
N5 C23 C24 C20 1.6(6) . . . . ?
N5 C22 C21 C20 -0.4(6) . . . . ?
C26 C31 C30 C29 -1.0(4) . . . . ?
C26 C27 C28 C29 -1.4(5) . . . . ?
C4 C5 C6 C1 -0.1(4) . . . . ?
C4 C3 C2 C1 0.3(4) . . . . ?
C13 C14 C15 C16 -175.1(4) . . . . ?
C5 C6 C1 C2 -0.1(5) . . . . ?
C6 C1 C2 C3 -0.0(4) . . . . ?
C14 C15 C16 C17 1.6(5) . . . . ?
C18 C17 C16 C15 -2.7(4) . . . . ?
C31 C30 C29 C28 -0.6(5) . . . . ?
C27 C28 C29 C30 1.8(5) . . . . ?
